data_4068852
loop_
_publ_author_name
'Mizuta, Tsutomu'
'Tanaka, Nobuyuki'
'Iwakuni, Yukiko'
'Kubo, Kazuyuki'
'Miyoshi, Katsuhiko'

_publ_section_title
;
 Synthesis and Reactivity of Five-Membered P(V)-Phosphapalladacycles
;
_journal_issue 9
_journal_name_full Organometallics
_journal_page_first 2808
_journal_paper_doi 10.1021/om801130f
_journal_volume 28
_journal_year 2009
_chemical_formula_sum 'C38 H58 N2 P4 Pd2 S2'
_chemical_formula_weight 943.66
_chemical_name_systematic
; 
 ? 
;
_space_group_IT_number 61
_symmetry_cell_setting orthorhombic
_symmetry_space_group_name_Hall '-P 2ac 2ab'
_symmetry_space_group_name_H-M 'P b c a'
_atom_sites_solution_hydrogens geom
_atom_sites_solution_primary direct
_atom_sites_solution_secondary difmap
_audit_creation_method SHELXL-97
_cell_angle_alpha 90.00
_cell_angle_beta 90.00
_cell_angle_gamma 90.00
_cell_formula_units_Z 8
_cell_length_a 11.59800(10)
_cell_length_b 41.1830(3)
_cell_length_c 17.63500(10)
_cell_measurement_temperature 200(2)
_cell_volume 8423.19(11)
_computing_cell_refinement 'HKL (Otwinowski, 1997)'
_computing_data_collection 'HKL (Otwinowski, 1997)'
_computing_data_reduction 'HKL (Otwinowski, 1997)'
_computing_structure_refinement 'SHELXL-97 (Sheldrick, 1997)'
_computing_structure_solution 'SHELXS-97 (Sheldrick, 1990)'
_diffrn_ambient_temperature 200(2)
_diffrn_measured_fraction_theta_full 0.963
_diffrn_measured_fraction_theta_max 0.963
_diffrn_measurement_device_type 'Mac Science DIP2030 Imaging Plate'
_diffrn_radiation_monochromator graphite
_diffrn_radiation_source 'fine-focus sealed tube'
_diffrn_radiation_type MoK\a
_diffrn_radiation_wavelength 0.71069
_diffrn_reflns_av_R_equivalents 0.0000
_diffrn_reflns_av_sigmaI/netI 0.0146
_diffrn_reflns_limit_h_max 15
_diffrn_reflns_limit_h_min 0
_diffrn_reflns_limit_k_max 54
_diffrn_reflns_limit_k_min 0
_diffrn_reflns_limit_l_max 0
_diffrn_reflns_limit_l_min -23
_diffrn_reflns_number 9686
_diffrn_reflns_theta_full 27.88
_diffrn_reflns_theta_max 27.88
_diffrn_reflns_theta_min 3.51
_exptl_absorpt_coefficient_mu 1.134
_exptl_absorpt_correction_type none
_exptl_crystal_colour yellow
_exptl_crystal_density_diffrn 1.488
_exptl_crystal_density_method 'not measured'
_exptl_crystal_description cube
_exptl_crystal_F_000 3872
_exptl_crystal_size_max 0.56
_exptl_crystal_size_mid 0.54
_exptl_crystal_size_min 0.50
_refine_diff_density_max 1.036
_refine_diff_density_min -0.665
_refine_diff_density_rms 0.081
_refine_ls_extinction_coef 0.00255(9)
_refine_ls_extinction_expression Fc^*^=kFc[1+0.001xFc^2^\l^3^/sin(2\q)]^-1/4^
_refine_ls_extinction_method SHELXL
_refine_ls_goodness_of_fit_ref 1.145
_refine_ls_hydrogen_treatment constr
_refine_ls_matrix_type full
_refine_ls_number_parameters 448
_refine_ls_number_reflns 9686
_refine_ls_number_restraints 0
_refine_ls_restrained_S_all 1.145
_refine_ls_R_factor_all 0.0336
_refine_ls_R_factor_gt 0.0330
_refine_ls_shift/su_max 0.002
_refine_ls_shift/su_mean 0.000
_refine_ls_structure_factor_coef Fsqd
_refine_ls_weighting_details 'calc w=1/[\s^2^(Fo^2^)+(0.0353P)^2^+14.0878P] where P=(Fo^2^+2Fc^2^)/3'
_refine_ls_weighting_scheme calc
_refine_ls_wR_factor_gt 0.0863
_refine_ls_wR_factor_ref 0.0867
_reflns_number_gt 9515
_reflns_number_total 9686
_reflns_threshold_expression >2sigma(I)
_cod_data_source_file om801130f_si_001.cif
_cod_data_source_block compound-14
_cod_original_sg_symbol_H-M Pbca
_cod_database_code 4068852

loop_
_symmetry_equiv_pos_as_xyz
'x, y, z'
'-x+1/2, -y, z+1/2'
'x+1/2, -y+1/2, -z'
'-x, y+1/2, -z+1/2'
'-x, -y, -z'
'x-1/2, y, -z-1/2'
'-x-1/2, y-1/2, z'
'x, -y-1/2, z-1/2'

loop_
_atom_site_label
_atom_site_type_symbol
_atom_site_fract_x
_atom_site_fract_y
_atom_site_fract_z
_atom_site_U_iso_or_equiv
_atom_site_adp_type
_atom_site_occupancy
_atom_site_symmetry_multiplicity
_atom_site_calc_flag
_atom_site_refinement_flags
Pd1 Pd 0.796079(15) 0.152391(4) 0.451261(9) 0.01931(6) Uani 1 1 d .
Pd2 Pd 0.859949(17) 0.095088(5) 0.550882(10) 0.02539(7) Uani 1 1 d .
S1 S 0.99990(6) 0.134607(18) 0.59906(4) 0.03232(15) Uani 1 1 d .
S2 S 0.95998(5) 0.131963(14) 0.37659(3) 0.02210(12) Uani 1 1 d .
P1 P 0.92343(5) 0.170867(17) 0.53844(3) 0.02319(13) Uani 1 1 d .
P2 P 0.66479(6) 0.148535(17) 0.34953(3) 0.02386(13) Uani 1 1 d .
P3 P 0.95995(5) 0.090908(15) 0.44114(3) 0.02012(12) Uani 1 1 d .
P4 P 0.79297(7) 0.08754(2) 0.67674(4) 0.0421(2) Uani 1 1 d .
N1 N 1.02420(19) 0.19750(6) 0.51086(13) 0.0293(5) Uani 1 1 d .
N2 N 1.09483(19) 0.07563(6) 0.44560(12) 0.0275(5) Uani 1 1 d .
C1 C 0.8303(2) 0.19313(7) 0.60336(14) 0.0279(5) Uani 1 1 d .
C2 C 0.8648(3) 0.21372(8) 0.66033(15) 0.0363(6) Uani 1 1 d .
H1 H 0.9437 0.2196 0.6651 0.044 Uiso 1 1 calc R
C3 C 0.7825(3) 0.22613(9) 0.71172(16) 0.0438(8) Uani 1 1 d .
H2 H 0.8054 0.2414 0.7492 0.053 Uiso 1 1 calc R
C4 C 0.6705(3) 0.21639(9) 0.70784(16) 0.0425(8) Uani 1 1 d .
H3 H 0.6168 0.2245 0.7438 0.051 Uiso 1 1 calc R
C5 C 0.5185(3) 0.18146(9) 0.64939(16) 0.0404(7) Uani 1 1 d .
H4 H 0.4633 0.1879 0.6863 0.048 Uiso 1 1 calc R
C6 C 0.4892(2) 0.15971(9) 0.59413(18) 0.0399(7) Uani 1 1 d .
H5 H 0.4149 0.1500 0.5949 0.048 Uiso 1 1 calc R
C7 C 0.5679(2) 0.15134(8) 0.53547(16) 0.0325(6) Uani 1 1 d .
H6 H 0.5437 0.1368 0.4969 0.039 Uiso 1 1 calc R
C8 C 0.6783(2) 0.16372(7) 0.53293(14) 0.0248(5) Uani 1 1 d .
C9 C 0.7127(2) 0.18404(7) 0.59498(13) 0.0269(5) Uani 1 1 d .
C10 C 0.6322(2) 0.19442(8) 0.65131(15) 0.0341(6) Uani 1 1 d .
C11 C 0.9752(3) 0.22637(8) 0.4724(2) 0.0480(8) Uani 1 1 d .
H7 H 0.8919 0.2262 0.4872 0.058 Uiso 1 1 calc R
C12 C 0.9734(4) 0.22377(10) 0.3859(2) 0.0565(10) Uani 1 1 d .
H8 H 1.0527 0.2237 0.3666 0.085 Uiso 1 1 calc R
H9 H 0.9316 0.2423 0.3646 0.085 Uiso 1 1 calc R
H10 H 0.9349 0.2036 0.3709 0.085 Uiso 1 1 calc R
C13 C 1.0209(4) 0.25782(10) 0.5046(2) 0.0641(11) Uani 1 1 d .
H11 H 1.0095 0.2580 0.5597 0.096 Uiso 1 1 calc R
H12 H 0.9794 0.2761 0.4819 0.096 Uiso 1 1 calc R
H13 H 1.1033 0.2597 0.4933 0.096 Uiso 1 1 calc R
C14 C 1.1484(2) 0.19099(9) 0.51848(18) 0.0388(7) Uani 1 1 d .
H14 H 1.1549 0.1673 0.5306 0.047 Uiso 1 1 calc R
C15 C 1.2194(3) 0.19608(12) 0.4480(2) 0.0591(11) Uani 1 1 d .
H15 H 1.1825 0.1850 0.4051 0.089 Uiso 1 1 calc R
H16 H 1.2968 0.1871 0.4557 0.089 Uiso 1 1 calc R
H17 H 1.2251 0.2194 0.4372 0.089 Uiso 1 1 calc R
C16 C 1.2011(3) 0.20861(17) 0.5854(3) 0.092(2) Uani 1 1 d .
H18 H 1.2003 0.2320 0.5758 0.137 Uiso 1 1 calc R
H19 H 1.2808 0.2013 0.5925 0.137 Uiso 1 1 calc R
H20 H 1.1564 0.2039 0.6312 0.137 Uiso 1 1 calc R
C17 C 0.7323(3) 0.16054(10) 0.26096(17) 0.0465(8) Uani 1 1 d .
H21 H 0.7996 0.1468 0.2514 0.070 Uiso 1 1 calc R
H22 H 0.7567 0.1833 0.2643 0.070 Uiso 1 1 calc R
H23 H 0.6770 0.1581 0.2194 0.070 Uiso 1 1 calc R
C18 C 0.6024(3) 0.10943(8) 0.32592(18) 0.0415(7) Uani 1 1 d .
H24 H 0.5493 0.1120 0.2831 0.062 Uiso 1 1 calc R
H25 H 0.5603 0.1010 0.3698 0.062 Uiso 1 1 calc R
H26 H 0.6639 0.0942 0.3120 0.062 Uiso 1 1 calc R
C19 C 0.5400(4) 0.17538(11) 0.3494(2) 0.0609(12) Uani 1 1 d .
H27 H 0.5655 0.1979 0.3565 0.091 Uiso 1 1 calc R
H28 H 0.4879 0.1693 0.3908 0.091 Uiso 1 1 calc R
H29 H 0.4995 0.1735 0.3009 0.091 Uiso 1 1 calc R
C20 C 0.8798(2) 0.06040(6) 0.38843(15) 0.0278(5) Uani 1 1 d .
C21 C 0.9113(3) 0.04781(7) 0.31899(17) 0.0370(6) Uani 1 1 d .
H30 H 0.9836 0.0533 0.2971 0.044 Uiso 1 1 calc R
C22 C 0.8354(3) 0.02672(8) 0.2808(2) 0.0474(8) Uani 1 1 d .
H31 H 0.8575 0.0175 0.2336 0.057 Uiso 1 1 calc R
C23 C 0.7303(3) 0.01952(8) 0.3112(2) 0.0500(9) Uani 1 1 d .
H32 H 0.6795 0.0056 0.2842 0.060 Uiso 1 1 calc R
C24 C 0.5844(3) 0.02638(9) 0.4129(3) 0.0564(10) Uani 1 1 d .
H33 H 0.5321 0.0122 0.3880 0.068 Uiso 1 1 calc R
C25 C 0.5533(3) 0.04134(9) 0.4789(3) 0.0556(10) Uani 1 1 d .
H34 H 0.4777 0.0382 0.4983 0.067 Uiso 1 1 calc R
C26 C 0.6313(3) 0.06150(9) 0.5193(2) 0.0443(8) Uani 1 1 d .
H35 H 0.6060 0.0717 0.5646 0.053 Uiso 1 1 calc R
C27 C 0.7430(2) 0.06670(7) 0.49469(17) 0.0328(6) Uani 1 1 d .
C28 C 0.7724(2) 0.05269(6) 0.42301(17) 0.0310(6) Uani 1 1 d .
C29 C 0.6953(3) 0.03222(7) 0.3816(2) 0.0415(7) Uani 1 1 d .
C30 C 1.1003(3) 0.04262(8) 0.48073(18) 0.0388(7) Uani 1 1 d .
H36 H 1.0212 0.0335 0.4734 0.047 Uiso 1 1 calc R
C31 C 1.1190(5) 0.04179(12) 0.5657(2) 0.0708(14) Uani 1 1 d .
H37 H 1.1990 0.0476 0.5772 0.106 Uiso 1 1 calc R
H38 H 1.1030 0.0199 0.5848 0.106 Uiso 1 1 calc R
H39 H 1.0669 0.0573 0.5902 0.106 Uiso 1 1 calc R
C32 C 1.1785(4) 0.01949(9) 0.4387(2) 0.0567(10) Uani 1 1 d .
H40 H 1.1612 0.0204 0.3844 0.085 Uiso 1 1 calc R
H41 H 1.1661 -0.0026 0.4574 0.085 Uiso 1 1 calc R
H42 H 1.2591 0.0257 0.4471 0.085 Uiso 1 1 calc R
C33 C 1.1966(2) 0.09652(8) 0.4355(2) 0.0401(7) Uani 1 1 d .
H43 H 1.1662 0.1188 0.4247 0.048 Uiso 1 1 calc R
C34 C 1.2747(3) 0.10005(12) 0.5042(3) 0.0699(14) Uani 1 1 d .
H44 H 1.2287 0.1067 0.5482 0.105 Uiso 1 1 calc R
H45 H 1.3335 0.1165 0.4939 0.105 Uiso 1 1 calc R
H46 H 1.3121 0.0792 0.5149 0.105 Uiso 1 1 calc R
C35 C 1.2683(3) 0.08685(12) 0.3661(2) 0.0581(10) Uani 1 1 d .
H47 H 1.3117 0.0670 0.3773 0.087 Uiso 1 1 calc R
H48 H 1.3221 0.1044 0.3536 0.087 Uiso 1 1 calc R
H49 H 1.2169 0.0830 0.3229 0.087 Uiso 1 1 calc R
C36 C 0.9160(4) 0.07628(19) 0.7348(3) 0.108(3) Uani 1 1 d .
H50 H 0.9707 0.0944 0.7367 0.161 Uiso 1 1 calc R
H51 H 0.9538 0.0572 0.7129 0.161 Uiso 1 1 calc R
H52 H 0.8897 0.0712 0.7863 0.161 Uiso 1 1 calc R
C37 C 0.7282(5) 0.12085(11) 0.7272(2) 0.0662(12) Uani 1 1 d .
H53 H 0.7174 0.1148 0.7805 0.099 Uiso 1 1 calc R
H54 H 0.6532 0.1260 0.7045 0.099 Uiso 1 1 calc R
H55 H 0.7786 0.1399 0.7241 0.099 Uiso 1 1 calc R
C38 C 0.6970(4) 0.05361(11) 0.7000(2) 0.0704(13) Uani 1 1 d .
H56 H 0.6991 0.0496 0.7547 0.106 Uiso 1 1 calc R
H57 H 0.7224 0.0341 0.6730 0.106 Uiso 1 1 calc R
H58 H 0.6180 0.0590 0.6847 0.106 Uiso 1 1 calc R

loop_
_atom_site_aniso_label
_atom_site_aniso_U_11
_atom_site_aniso_U_22
_atom_site_aniso_U_33
_atom_site_aniso_U_23
_atom_site_aniso_U_13
_atom_site_aniso_U_12
Pd1 0.01905(10) 0.02308(10) 0.01581(9) -0.00291(6) -0.00361(6) 0.00620(6)
Pd2 0.02373(11) 0.02942(11) 0.02302(10) 0.00829(7) 0.00290(6) 0.00702(7)
S1 0.0332(3) 0.0379(4) 0.0258(3) 0.0004(2) -0.0114(2) 0.0118(3)
S2 0.0253(3) 0.0203(3) 0.0207(3) 0.0024(2) 0.0036(2) 0.0049(2)
P1 0.0220(3) 0.0294(3) 0.0182(3) -0.0058(2) -0.0062(2) 0.0086(2)
P2 0.0238(3) 0.0277(3) 0.0200(3) -0.0018(2) -0.0066(2) 0.0043(2)
P3 0.0203(3) 0.0189(3) 0.0212(3) 0.0017(2) -0.0006(2) 0.0033(2)
P4 0.0422(4) 0.0550(5) 0.0293(4) 0.0191(3) 0.0105(3) 0.0155(4)
N1 0.0265(10) 0.0319(12) 0.0294(11) -0.0046(9) -0.0070(9) 0.0045(9)
N2 0.0248(10) 0.0238(11) 0.0340(11) 0.0021(8) -0.0026(8) 0.0075(9)
C1 0.0287(12) 0.0363(14) 0.0187(10) -0.0051(9) -0.0043(9) 0.0112(10)
C2 0.0382(15) 0.0473(18) 0.0233(12) -0.0128(11) -0.0065(11) 0.0080(13)
C3 0.0521(18) 0.055(2) 0.0244(13) -0.0188(13) -0.0053(12) 0.0118(15)
C4 0.0437(16) 0.062(2) 0.0224(12) -0.0125(13) -0.0002(12) 0.0212(15)
C5 0.0318(14) 0.061(2) 0.0288(13) -0.0048(13) 0.0063(11) 0.0149(14)
C6 0.0230(12) 0.0540(19) 0.0426(16) -0.0021(14) 0.0053(12) 0.0080(12)
C7 0.0232(12) 0.0432(16) 0.0310(13) -0.0050(11) -0.0005(10) 0.0071(11)
C8 0.0195(11) 0.0337(13) 0.0212(10) -0.0031(9) 0.0000(9) 0.0091(10)
C9 0.0281(12) 0.0341(14) 0.0186(10) -0.0028(9) -0.0024(9) 0.0121(10)
C10 0.0323(14) 0.0490(18) 0.0210(11) -0.0036(11) 0.0006(10) 0.0162(12)
C11 0.059(2) 0.0331(17) 0.0517(19) -0.0011(14) -0.0235(17) -0.0002(15)
C12 0.071(2) 0.052(2) 0.0464(19) 0.0190(16) -0.0187(18) -0.0186(19)
C13 0.096(3) 0.037(2) 0.059(2) -0.0048(16) 0.000(2) -0.007(2)
C14 0.0252(13) 0.0525(19) 0.0387(15) -0.0059(13) 0.0029(11) 0.0080(12)
C15 0.045(2) 0.079(3) 0.052(2) -0.0216(19) 0.0225(16) -0.0153(19)
C16 0.0323(18) 0.178(6) 0.065(3) -0.061(3) -0.0226(18) 0.023(3)
C17 0.0475(18) 0.064(2) 0.0277(14) 0.0135(14) -0.0087(13) -0.0132(16)
C18 0.0498(18) 0.0372(16) 0.0373(15) 0.0017(12) -0.0171(13) -0.0090(14)
C19 0.063(2) 0.071(3) 0.0485(19) -0.0151(18) -0.0233(17) 0.041(2)
C20 0.0301(12) 0.0207(12) 0.0327(12) 0.0039(9) -0.0073(10) 0.0001(10)
C21 0.0476(17) 0.0262(14) 0.0371(14) -0.0035(11) -0.0071(13) -0.0007(12)
C22 0.066(2) 0.0298(16) 0.0459(17) -0.0064(13) -0.0167(16) -0.0030(15)
C23 0.062(2) 0.0265(15) 0.061(2) -0.0029(14) -0.0262(18) -0.0065(14)
C24 0.0357(16) 0.0367(18) 0.097(3) 0.0183(19) -0.0192(19) -0.0126(14)
C25 0.0260(14) 0.043(2) 0.098(3) 0.025(2) -0.0030(17) -0.0071(13)
C26 0.0267(14) 0.0417(18) 0.065(2) 0.0199(15) 0.0042(13) 0.0007(12)
C27 0.0243(12) 0.0270(13) 0.0472(15) 0.0159(11) -0.0015(11) 0.0008(10)
C28 0.0264(12) 0.0210(12) 0.0455(15) 0.0095(11) -0.0104(11) 0.0008(10)
C29 0.0368(15) 0.0221(13) 0.065(2) 0.0121(13) -0.0175(14) -0.0044(11)
C30 0.0408(16) 0.0324(15) 0.0433(16) 0.0101(12) -0.0012(13) 0.0152(12)
C31 0.095(3) 0.071(3) 0.046(2) 0.0201(19) 0.004(2) 0.043(3)
C32 0.076(3) 0.0320(18) 0.063(2) 0.0037(15) 0.005(2) 0.0231(18)
C33 0.0215(13) 0.0335(16) 0.065(2) -0.0013(14) -0.0071(13) 0.0042(11)
C34 0.0314(17) 0.086(3) 0.092(3) -0.039(3) -0.020(2) 0.0084(18)
C35 0.0370(17) 0.076(3) 0.061(2) 0.021(2) 0.0096(16) 0.0033(18)
C36 0.066(3) 0.200(7) 0.057(3) 0.072(4) 0.003(2) 0.034(4)
C37 0.105(4) 0.059(3) 0.0353(17) 0.0052(16) 0.027(2) 0.010(2)
C38 0.099(3) 0.054(2) 0.058(2) 0.0222(19) 0.040(2) 0.007(2)

loop_
_atom_type_symbol
_atom_type_description
_atom_type_scat_dispersion_real
_atom_type_scat_dispersion_imag
_atom_type_scat_source
C C 0.0033 0.0016 'International Tables Vol C Tables 4.2.6.8 and 6.1.1.4'
H H 0.0000 0.0000 'International Tables Vol C Tables 4.2.6.8 and 6.1.1.4'
N N 0.0061 0.0033 'International Tables Vol C Tables 4.2.6.8 and 6.1.1.4'
P P 0.1023 0.0942 'International Tables Vol C Tables 4.2.6.8 and 6.1.1.4'
Pd Pd -0.9988 1.0072 'International Tables Vol C Tables 4.2.6.8 and 6.1.1.4'
S S 0.1246 0.1234 'International Tables Vol C Tables 4.2.6.8 and 6.1.1.4'

loop_
_geom_angle_atom_site_label_1
_geom_angle_atom_site_label_2
_geom_angle_atom_site_label_3
_geom_angle
C8 Pd1 P1 83.15(7)
C8 Pd1 P2 96.89(7)
P1 Pd1 P2 163.85(3)
C8 Pd1 S2 166.83(7)
P1 Pd1 S2 88.53(2)
P2 Pd1 S2 93.94(2)
C8 Pd1 Pd2 86.13(7)
P1 Pd1 Pd2 73.073(19)
P2 Pd1 Pd2 123.076(19)
S2 Pd1 Pd2 81.681(14)
C27 Pd2 P3 83.22(8)
C27 Pd2 P4 99.28(8)
P3 Pd2 P4 163.37(3)
C27 Pd2 S1 170.48(8)
P3 Pd2 S1 90.43(2)
P4 Pd2 S1 88.83(3)
C27 Pd2 Pd1 90.13(7)
P3 Pd2 Pd1 71.885(16)
P4 Pd2 Pd1 124.32(2)
S1 Pd2 Pd1 81.135(17)
P1 S1 Pd2 90.95(3)
P3 S2 Pd1 89.12(3)
N1 P1 C1 105.46(13)
N1 P1 S1 109.17(8)
C1 P1 S1 107.28(9)
N1 P1 Pd1 118.57(8)
C1 P1 Pd1 102.08(9)
S1 P1 Pd1 113.18(4)
C18 P2 C17 102.49(16)
C18 P2 C19 102.81(19)
C17 P2 C19 100.2(2)
C18 P2 Pd1 119.47(10)
C17 P2 Pd1 110.95(11)
C19 P2 Pd1 118.23(12)
N2 P3 C20 103.89(12)
N2 P3 S2 109.57(9)
C20 P3 S2 106.72(9)
N2 P3 Pd2 117.62(8)
C20 P3 Pd2 103.16(9)
S2 P3 Pd2 114.50(3)
C37 P4 C36 104.1(3)
C37 P4 C38 102.5(2)
C36 P4 C38 99.0(3)
C37 P4 Pd2 119.96(13)
C36 P4 Pd2 107.71(15)
C38 P4 Pd2 120.53(15)
C14 N1 C11 124.3(3)
C14 N1 P1 122.5(2)
C11 N1 P1 113.0(2)
C33 N2 C30 123.2(2)
C33 N2 P3 121.33(19)
C30 N2 P3 113.44(19)
C2 C1 C9 121.2(2)
C2 C1 P1 126.7(2)
C9 C1 P1 111.76(19)
C1 C2 C3 119.7(3)
C1 C2 H1 120.1
C3 C2 H1 120.1
C4 C3 C2 120.4(3)
C4 C3 H2 119.8
C2 C3 H2 119.8
C3 C4 C10 121.5(3)
C3 C4 H3 119.3
C10 C4 H3 119.3
C6 C5 C10 119.5(3)
C6 C5 H4 120.2
C10 C5 H4 120.2
C5 C6 C7 121.2(3)
C5 C6 H5 119.4
C7 C6 H5 119.4
C8 C7 C6 122.0(3)
C8 C7 H6 119.0
C6 C7 H6 119.0
C7 C8 C9 116.7(2)
C7 C8 Pd1 124.1(2)
C9 C8 Pd1 119.05(18)
C1 C9 C10 118.4(2)
C1 C9 C8 120.0(2)
C10 C9 C8 121.5(2)
C4 C10 C5 123.1(3)
C4 C10 C9 118.4(3)
C5 C10 C9 118.5(3)
N1 C11 C13 112.4(3)
N1 C11 C12 113.9(3)
C13 C11 C12 116.1(3)
N1 C11 H7 104.3
C13 C11 H7 104.3
C12 C11 H7 104.3
C11 C12 H8 109.5
C11 C12 H9 109.5
H8 C12 H9 109.5
C11 C12 H10 109.5
H8 C12 H10 109.5
H9 C12 H10 109.5
C11 C13 H11 109.5
C11 C13 H12 109.5
H11 C13 H12 109.5
C11 C13 H13 109.5
H11 C13 H13 109.5
H12 C13 H13 109.5
N1 C14 C15 115.8(3)
N1 C14 C16 112.3(3)
C15 C14 C16 110.9(3)
N1 C14 H14 105.7
C15 C14 H14 105.7
C16 C14 H14 105.7
C14 C15 H15 109.5
C14 C15 H16 109.5
H15 C15 H16 109.5
C14 C15 H17 109.5
H15 C15 H17 109.5
H16 C15 H17 109.5
C14 C16 H18 109.5
C14 C16 H19 109.5
H18 C16 H19 109.5
C14 C16 H20 109.5
H18 C16 H20 109.5
H19 C16 H20 109.5
P2 C17 H21 109.5
P2 C17 H22 109.5
H21 C17 H22 109.5
P2 C17 H23 109.5
H21 C17 H23 109.5
H22 C17 H23 109.5
P2 C18 H24 109.5
P2 C18 H25 109.5
H24 C18 H25 109.5
P2 C18 H26 109.5
H24 C18 H26 109.5
H25 C18 H26 109.5
P2 C19 H27 109.5
P2 C19 H28 109.5
H27 C19 H28 109.5
P2 C19 H29 109.5
H27 C19 H29 109.5
H28 C19 H29 109.5
C21 C20 C28 121.9(3)
C21 C20 P3 125.3(2)
C28 C20 P3 112.5(2)
C20 C21 C22 119.4(3)
C20 C21 H30 120.3
C22 C21 H30 120.3
C23 C22 C21 120.3(3)
C23 C22 H31 119.9
C21 C22 H31 119.9
C22 C23 C29 121.6(3)
C22 C23 H32 119.2
C29 C23 H32 119.2
C25 C24 C29 119.6(3)
C25 C24 H33 120.2
C29 C24 H33 120.2
C24 C25 C26 121.6(3)
C24 C25 H34 119.2
C26 C25 H34 119.2
C27 C26 C25 122.0(4)
C27 C26 H35 119.0
C25 C26 H35 119.0
C26 C27 C28 116.0(3)
C26 C27 Pd2 123.9(3)
C28 C27 Pd2 120.03(19)
C20 C28 C29 117.4(3)
C20 C28 C27 119.8(2)
C29 C28 C27 122.7(3)
C23 C29 C24 122.7(3)
C23 C29 C28 119.3(3)
C24 C29 C28 117.9(4)
N2 C30 C32 113.3(3)
N2 C30 C31 115.9(3)
C32 C30 C31 112.7(3)
N2 C30 H36 104.5
C32 C30 H36 104.5
C31 C30 H36 104.5
C30 C31 H37 109.5
C30 C31 H38 109.5
H37 C31 H38 109.5
C30 C31 H39 109.5
H37 C31 H39 109.5
H38 C31 H39 109.5
C30 C32 H40 109.5
C30 C32 H41 109.5
H40 C32 H41 109.5
C30 C32 H42 109.5
H40 C32 H42 109.5
H41 C32 H42 109.5
N2 C33 C34 116.0(3)
N2 C33 C35 112.3(3)
C34 C33 C35 109.8(3)
N2 C33 H43 106.0
C34 C33 H43 106.0
C35 C33 H43 106.0
C33 C34 H44 109.5
C33 C34 H45 109.5
H44 C34 H45 109.5
C33 C34 H46 109.5
H44 C34 H46 109.5
H45 C34 H46 109.5
C33 C35 H47 109.5
C33 C35 H48 109.5
H47 C35 H48 109.5
C33 C35 H49 109.5
H47 C35 H49 109.5
H48 C35 H49 109.5
P4 C36 H50 109.5
P4 C36 H51 109.5
H50 C36 H51 109.5
P4 C36 H52 109.5
H50 C36 H52 109.5
H51 C36 H52 109.5
P4 C37 H53 109.5
P4 C37 H54 109.5
H53 C37 H54 109.5
P4 C37 H55 109.5
H53 C37 H55 109.5
H54 C37 H55 109.5
P4 C38 H56 109.5
P4 C38 H57 109.5
H56 C38 H57 109.5
P4 C38 H58 109.5
H56 C38 H58 109.5
H57 C38 H58 109.5

loop_
_geom_bond_atom_site_label_1
_geom_bond_atom_site_label_2
_geom_bond_distance
Pd1 C8 2.040(2)
Pd1 P1 2.2637(6)
Pd1 P2 2.3584(6)
Pd1 S2 2.4607(6)
Pd1 Pd2 3.0339(3)
Pd2 C27 2.046(3)
Pd2 P3 2.2627(6)
Pd2 P4 2.3720(8)
Pd2 S1 2.4506(8)
S1 P1 2.0394(9)
S2 P3 2.0383(8)
P1 N1 1.675(3)
P1 C1 1.821(3)
P2 C18 1.814(3)
P2 C17 1.816(3)
P2 C19 1.821(3)
P3 N2 1.688(2)
P3 C20 1.818(3)
P4 C37 1.800(4)
P4 C36 1.816(4)
P4 C38 1.833(4)
N1 C14 1.472(3)
N1 C11 1.482(4)
N2 C33 1.472(4)
N2 C30 1.496(4)
C1 C2 1.374(4)
C1 C9 1.423(4)
C2 C3 1.412(4)
C2 H1 0.9500
C3 C4 1.361(5)
C3 H2 0.9500
C4 C10 1.418(4)
C4 H3 0.9500
C5 C6 1.366(5)
C5 C10 1.423(4)
C5 H4 0.9500
C6 C7 1.422(4)
C6 H5 0.9500
C7 C8 1.378(4)
C7 H6 0.9500
C8 C9 1.434(4)
C9 C10 1.429(3)
C11 C13 1.510(5)
C11 C12 1.530(5)
C11 H7 1.0000
C12 H8 0.9800
C12 H9 0.9800
C12 H10 0.9800
C13 H11 0.9800
C13 H12 0.9800
C13 H13 0.9800
C14 C15 1.506(4)
C14 C16 1.515(5)
C14 H14 1.0000
C15 H15 0.9800
C15 H16 0.9800
C15 H17 0.9800
C16 H18 0.9800
C16 H19 0.9800
C16 H20 0.9800
C17 H21 0.9800
C17 H22 0.9800
C17 H23 0.9800
C18 H24 0.9800
C18 H25 0.9800
C18 H26 0.9800
C19 H27 0.9800
C19 H28 0.9800
C19 H29 0.9800
C20 C21 1.379(4)
C20 C28 1.423(4)
C21 C22 1.408(4)
C21 H30 0.9500
C22 C23 1.365(6)
C22 H31 0.9500
C23 C29 1.407(5)
C23 H32 0.9500
C24 C25 1.366(7)
C24 C29 1.421(5)
C24 H33 0.9500
C25 C26 1.419(5)
C25 H34 0.9500
C26 C27 1.384(4)
C26 H35 0.9500
C27 C28 1.431(4)
C28 C29 1.429(4)
C30 C32 1.509(5)
C30 C31 1.515(5)
C30 H36 1.0000
C31 H37 0.9800
C31 H38 0.9800
C31 H39 0.9800
C32 H40 0.9800
C32 H41 0.9800
C32 H42 0.9800
C33 C34 1.519(5)
C33 C35 1.533(5)
C33 H43 1.0000
C34 H44 0.9800
C34 H45 0.9800
C34 H46 0.9800
C35 H47 0.9800
C35 H48 0.9800
C35 H49 0.9800
C36 H50 0.9800
C36 H51 0.9800
C36 H52 0.9800
C37 H53 0.9800
C37 H54 0.9800
C37 H55 0.9800
C38 H56 0.9800
C38 H57 0.9800
C38 H58 0.9800

loop_
_geom_torsion_atom_site_label_1
_geom_torsion_atom_site_label_2
_geom_torsion_atom_site_label_3
_geom_torsion_atom_site_label_4
_geom_torsion
C8 Pd1 Pd2 C27 91.66(11)
P1 Pd1 Pd2 C27 175.66(9)
P2 Pd1 Pd2 C27 -4.05(9)
S2 Pd1 Pd2 C27 -93.34(9)
C8 Pd1 Pd2 P3 174.48(8)
P1 Pd1 Pd2 P3 -101.51(2)
P2 Pd1 Pd2 P3 78.77(3)
S2 Pd1 Pd2 P3 -10.52(2)
C8 Pd1 Pd2 P4 -9.69(8)
P1 Pd1 Pd2 P4 74.31(4)
P2 Pd1 Pd2 P4 -105.40(4)
S2 Pd1 Pd2 P4 165.31(3)
C8 Pd1 Pd2 S1 -92.13(8)
P1 Pd1 Pd2 S1 -8.13(2)
P2 Pd1 Pd2 S1 172.16(3)
S2 Pd1 Pd2 S1 82.87(2)
C27 Pd2 S1 P1 32.2(5)
P3 Pd2 S1 P1 80.22(3)
P4 Pd2 S1 P1 -116.39(3)
Pd1 Pd2 S1 P1 8.64(3)
C8 Pd1 S2 P3 33.6(4)
P1 Pd1 S2 P3 84.21(3)
P2 Pd1 S2 P3 -111.77(3)
Pd2 Pd1 S2 P3 11.11(2)
Pd2 S1 P1 N1 -146.88(9)
Pd2 S1 P1 C1 99.32(10)
Pd2 S1 P1 Pd1 -12.49(4)
C8 Pd1 P1 N1 -131.68(12)
P2 Pd1 P1 N1 -40.56(14)
S2 Pd1 P1 N1 58.54(10)
Pd2 Pd1 P1 N1 140.29(10)
C8 Pd1 P1 C1 -16.41(12)
P2 Pd1 P1 C1 74.70(13)
S2 Pd1 P1 C1 173.81(10)
Pd2 Pd1 P1 C1 -104.44(10)
C8 Pd1 P1 S1 98.55(9)
P2 Pd1 P1 S1 -170.34(7)
S2 Pd1 P1 S1 -71.23(4)
Pd2 Pd1 P1 S1 10.52(3)
C8 Pd1 P2 C18 -92.58(16)
P1 Pd1 P2 C18 178.26(15)
S2 Pd1 P2 C18 79.92(14)
Pd2 Pd1 P2 C18 -2.71(14)
C8 Pd1 P2 C17 148.58(17)
P1 Pd1 P2 C17 59.43(17)
S2 Pd1 P2 C17 -38.92(15)
Pd2 Pd1 P2 C17 -121.55(15)
C8 Pd1 P2 C19 33.8(2)
P1 Pd1 P2 C19 -55.4(2)
S2 Pd1 P2 C19 -153.74(19)
Pd2 Pd1 P2 C19 123.62(19)
Pd1 S2 P3 N2 -150.96(9)
Pd1 S2 P3 C20 97.15(10)
Pd1 S2 P3 Pd2 -16.31(3)
C27 Pd2 P3 N2 -122.93(12)
P4 Pd2 P3 N2 -23.17(16)
S1 Pd2 P3 N2 64.18(10)
Pd1 Pd2 P3 N2 144.70(10)
C27 Pd2 P3 C20 -9.32(11)
P4 Pd2 P3 C20 90.45(14)
S1 Pd2 P3 C20 177.79(9)
Pd1 Pd2 P3 C20 -101.68(8)
C27 Pd2 P3 S2 106.23(8)
P4 Pd2 P3 S2 -154.01(10)
S1 Pd2 P3 S2 -66.66(4)
Pd1 Pd2 P3 S2 13.86(3)
C27 Pd2 P4 C37 -111.8(2)
P3 Pd2 P4 C37 150.8(2)
S1 Pd2 P4 C37 63.2(2)
Pd1 Pd2 P4 C37 -15.2(2)
C27 Pd2 P4 C36 129.5(3)
P3 Pd2 P4 C36 32.1(3)
S1 Pd2 P4 C36 -55.5(3)
Pd1 Pd2 P4 C36 -133.9(3)
C27 Pd2 P4 C38 17.3(2)
P3 Pd2 P4 C38 -80.1(2)
S1 Pd2 P4 C38 -167.73(19)
Pd1 Pd2 P4 C38 113.84(19)
C1 P1 N1 C14 125.5(2)
S1 P1 N1 C14 10.5(2)
Pd1 P1 N1 C14 -121.1(2)
C1 P1 N1 C11 -59.7(2)
S1 P1 N1 C11 -174.68(19)
Pd1 P1 N1 C11 53.7(2)
C20 P3 N2 C33 139.2(2)
S2 P3 N2 C33 25.5(2)
Pd2 P3 N2 C33 -107.6(2)
C20 P3 N2 C30 -56.6(2)
S2 P3 N2 C30 -170.36(17)
Pd2 P3 N2 C30 56.6(2)
N1 P1 C1 C2 -44.2(3)
S1 P1 C1 C2 72.1(3)
Pd1 P1 C1 C2 -168.7(3)
N1 P1 C1 C9 142.8(2)
S1 P1 C1 C9 -100.96(19)
Pd1 P1 C1 C9 18.3(2)
C9 C1 C2 C3 0.1(5)
P1 C1 C2 C3 -172.4(3)
C1 C2 C3 C4 3.7(5)
C2 C3 C4 C10 -1.9(6)
C10 C5 C6 C7 -4.1(5)
C5 C6 C7 C8 2.4(5)
C6 C7 C8 C9 3.7(4)
C6 C7 C8 Pd1 179.3(2)
P1 Pd1 C8 C7 -160.5(2)
P2 Pd1 C8 C7 35.8(2)
S2 Pd1 C8 C7 -109.3(3)
Pd2 Pd1 C8 C7 -87.1(2)
P1 Pd1 C8 C9 15.1(2)
P2 Pd1 C8 C9 -148.7(2)
S2 Pd1 C8 C9 66.2(5)
Pd2 Pd1 C8 C9 88.5(2)
C2 C1 C9 C10 -5.6(4)
P1 C1 C9 C10 167.9(2)
C2 C1 C9 C8 177.1(3)
P1 C1 C9 C8 -9.4(3)
C7 C8 C9 C1 169.2(3)
Pd1 C8 C9 C1 -6.7(4)
C7 C8 C9 C10 -8.1(4)
Pd1 C8 C9 C10 176.1(2)
C3 C4 C10 C5 174.3(3)
C3 C4 C10 C9 -3.7(5)
C6 C5 C10 C4 -178.2(3)
C6 C5 C10 C9 -0.2(5)
C1 C9 C10 C4 7.3(4)
C8 C9 C10 C4 -175.4(3)
C1 C9 C10 C5 -170.8(3)
C8 C9 C10 C5 6.5(4)
C14 N1 C11 C13 -55.2(4)
P1 N1 C11 C13 130.1(3)
C14 N1 C11 C12 79.5(4)
P1 N1 C11 C12 -95.2(3)
C11 N1 C14 C15 -45.2(4)
P1 N1 C14 C15 129.1(3)
C11 N1 C14 C16 83.5(5)
P1 N1 C14 C16 -102.2(4)
N2 P3 C20 C21 -52.4(3)
S2 P3 C20 C21 63.4(3)
Pd2 P3 C20 C21 -175.6(2)
N2 P3 C20 C28 133.41(19)
S2 P3 C20 C28 -110.83(17)
Pd2 P3 C20 C28 10.16(19)
C28 C20 C21 C22 0.1(4)
P3 C20 C21 C22 -173.6(2)
C20 C21 C22 C23 1.8(5)
C21 C22 C23 C29 -1.3(5)
C29 C24 C25 C26 -3.0(6)
C24 C25 C26 C27 -0.9(5)
C25 C26 C27 C28 4.9(4)
C25 C26 C27 Pd2 -179.4(2)
P3 Pd2 C27 C26 -166.7(2)
P4 Pd2 C27 C26 29.9(2)
S1 Pd2 C27 C26 -118.2(5)
Pd1 Pd2 C27 C26 -95.0(2)
P3 Pd2 C27 C28 8.9(2)
P4 Pd2 C27 C28 -154.51(19)
S1 Pd2 C27 C28 57.4(6)
Pd1 Pd2 C27 C28 80.6(2)
C21 C20 C28 C29 -2.4(4)
P3 C20 C28 C29 172.0(2)
C21 C20 C28 C27 -179.2(3)
P3 C20 C28 C27 -4.8(3)
C26 C27 C28 C20 171.5(2)
Pd2 C27 C28 C20 -4.4(3)
C26 C27 C28 C29 -5.1(4)
Pd2 C27 C28 C29 178.9(2)
C22 C23 C29 C24 176.9(3)
C22 C23 C29 C28 -1.1(5)
C25 C24 C29 C23 -175.4(3)
C25 C24 C29 C28 2.7(5)
C20 C28 C29 C23 2.9(4)
C27 C28 C29 C23 179.6(3)
C20 C28 C29 C24 -175.2(3)
C27 C28 C29 C24 1.5(4)
C33 N2 C30 C32 -59.6(4)
P3 N2 C30 C32 136.6(3)
C33 N2 C30 C31 72.9(4)
P3 N2 C30 C31 -90.9(3)
C30 N2 C33 C34 -47.5(4)
P3 N2 C33 C34 115.1(3)
C30 N2 C33 C35 79.9(4)
P3 N2 C33 C35 -117.5(3)
